data_4349170
loop_
_publ_author_name
'Iranmanesh, Hasti'
'Arachchige, Kasun S. A.'
'Bhadbhade, Mohan'
'Donald, William A.'
'Liew, Jane Y.'
'Liu, Kenny T.-C.'
'Luis, Ena T.'
'Moore, Evan G.'
'Price, Jason R.'
'Yan, Hong'
'Yang, Jiajia'
'Beves, Jonathon E.'

_publ_section_title
;
 Chiral Ruthenium(II) Complexes as Supramolecular Building Blocks for
 Heterometallic Self-Assembly.
;
_journal_issue 24
_journal_name_full 'Inorganic chemistry'
_journal_page_first 12737
_journal_page_last 12751
_journal_paper_doi 10.1021/acs.inorgchem.6b02007
_journal_volume 55
_journal_year 2016
_chemical_formula_moiety 'C41 H27 N7 Ru, 2(F6 P)'
_chemical_formula_sum 'C41 H27 F12 N7 P2 Ru'
_chemical_formula_weight 1008.70
_space_group_crystal_system triclinic
_space_group_IT_number 2
_space_group_name_Hall '-P 1'
_space_group_name_H-M_alt 'P -1'
_atom_sites_solution_hydrogens geom
_atom_sites_solution_primary direct
_audit_creation_date 2016-02-24
_audit_creation_method
;
Olex2 1.2
(compiled 2016.02.16 svn.r3265 for OlexSys, GUI svn.r5155)
;
_audit_update_record
;
2016-02-24 # Formatted by publCIF
;
_cell_angle_alpha 76.03(3)
_cell_angle_beta 78.88(3)
_cell_angle_gamma 86.64(3)
_cell_formula_units_Z 2
_cell_length_a 11.440(2)
_cell_length_b 14.710(3)
_cell_length_c 14.990(3)
_cell_measurement_reflns_used 11395
_cell_measurement_temperature 100(2)
_cell_measurement_theta_max 27.9
_cell_measurement_theta_min 1.43
_cell_volume 2401.8(9)
_computing_cell_refinement 'XDS (Kabsch, 1993)'
_computing_data_collection 'BluIce (McPhillips, 2002)'
_computing_data_reduction 'XDS (Kabsch, 1993)'
_computing_molecular_graphics 'Olex2 (Dolomanov et al., 2009)'
_computing_publication_material 'Olex2 (Dolomanov et al., 2009)'
_computing_structure_refinement 'ShelXL (Sheldrick, 2015)'
_computing_structure_solution 'ShelXT (Sheldrick, 2015)'
_diffrn_ambient_temperature 100(2)
_diffrn_measured_fraction_theta_full 0.998
_diffrn_measured_fraction_theta_max 0.996
_diffrn_measurement_device_type 'ADSC Quantum 210r'
_diffrn_measurement_method 'Phi Scan'
_diffrn_radiation_monochromator 'Silicon Double Crystal'
_diffrn_radiation_type MoK\a
_diffrn_radiation_wavelength 0.71073
_diffrn_reflns_av_R_equivalents 0.0770
_diffrn_reflns_av_unetI/netI 0.0496
_diffrn_reflns_Laue_measured_fraction_full 0.998
_diffrn_reflns_Laue_measured_fraction_max 0.996
_diffrn_reflns_limit_h_max 15
_diffrn_reflns_limit_h_min -15
_diffrn_reflns_limit_k_max 19
_diffrn_reflns_limit_k_min -19
_diffrn_reflns_limit_l_max 19
_diffrn_reflns_limit_l_min -19
_diffrn_reflns_number 61420
_diffrn_reflns_point_group_measured_fraction_full 0.998
_diffrn_reflns_point_group_measured_fraction_max 0.996
_diffrn_reflns_theta_full 26.000
_diffrn_reflns_theta_max 27.870
_diffrn_reflns_theta_min 1.427
_diffrn_source 'MX1 Beamline Australian Synchrotron'
_exptl_absorpt_coefficient_mu 0.475
_exptl_absorpt_correction_type none
_exptl_crystal_colour 'clear red'
_exptl_crystal_colour_lustre clear
_exptl_crystal_colour_primary red
_exptl_crystal_density_diffrn 1.395
_exptl_crystal_description plate
_exptl_crystal_F_000 1008
_exptl_crystal_size_max 0.06
_exptl_crystal_size_mid 0.05
_exptl_crystal_size_min 0.045
_refine_diff_density_max 5.257
_refine_diff_density_min -0.809
_refine_diff_density_rms 0.182
_refine_ls_extinction_coef 0.0131(15)
_refine_ls_extinction_expression Fc^*^=kFc[1+0.001xFc^2^\l^3^/sin(2\q)]^-1/4^
_refine_ls_extinction_method 'SHELXL-2014/7 (Sheldrick 2014'
_refine_ls_goodness_of_fit_ref 1.019
_refine_ls_hydrogen_treatment constr
_refine_ls_matrix_type full
_refine_ls_number_parameters 569
_refine_ls_number_reflns 11395
_refine_ls_number_restraints 63
_refine_ls_restrained_S_all 1.025
_refine_ls_R_factor_all 0.0953
_refine_ls_R_factor_gt 0.0765
_refine_ls_shift/su_max 0.001
_refine_ls_shift/su_mean 0.000
_refine_ls_structure_factor_coef Fsqd
_refine_ls_weighting_details 'w=1/[\s^2^(Fo^2^)+(0.1593P)^2^] where P=(Fo^2^+2Fc^2^)/3'
_refine_ls_weighting_scheme calc
_refine_ls_wR_factor_gt 0.2021
_refine_ls_wR_factor_ref 0.2139
_reflns_Friedel_coverage 0.000
_reflns_number_gt 8547
_reflns_number_total 11395
_reflns_threshold_expression 'I > 2\s(I)'
_cod_data_source_file '[Ru(phen)2(5)](PF6)2.cif'
_cod_data_source_block p-1_a
_cod_database_code 4349170
_shelx_space_group_comment
;
The symmetry employed for this shelxl refinement is uniquely defined
by the following loop, which should always be used as a source of
symmetry information in preference to the above space-group names.
They are only intended as comments.
;
_olex2_refinement_description
;
1. Fixed Uiso
 At 1.2 times of:
  All C(H) groups
2. Rigid body (RIGU) restrains
 P1, F1, F2, F3, F4, F5, F6
 with sigma for 1-2 distances of 0.004 and sigma for 1-3 distances of 0.004
3.a Aromatic/amide H refined with riding coordinates:
 C1(H1), C2(H2), C3(H3), C4(H4), C7(H7), C8(H8), C10(H10), C14(H14), C15(H15),
 C16(H16), C17(H17), C18(H18), C19(H19), C20(H20), C25(H25), C26(H26), C27(H27),
  C28(H28), C29(H29), C30(H30), C31(H31), C32(H32), C37(H37), C38(H38),
 C39(H39), C40(H40), C41(H41)
;
_shelx_shelxl_version_number 2014/7
_olex2_submission_special_instructions 'No special instructions were received'

loop_
_space_group_symop_operation_xyz
'x, y, z'
'-x, -y, -z'

loop_
_atom_site_label
_atom_site_type_symbol
_atom_site_fract_x
_atom_site_fract_y
_atom_site_fract_z
_atom_site_U_iso_or_equiv
_atom_site_adp_type
_atom_site_occupancy
_atom_site_site_symmetry_order
_atom_site_calc_flag
_atom_site_refinement_flags_posn
_atom_site_refinement_flags_adp
_atom_site_disorder_assembly
_atom_site_disorder_group
Ru1 Ru 0.35399(3) 0.66977(2) 0.74402(2) 0.02714(14) Uani 1 1 d . . . .
N1 N 0.2315(3) 0.6371(3) 0.8675(2) 0.0290(7) Uani 1 1 d . . . .
N2 N 0.4357(3) 0.5555(3) 0.8187(2) 0.0272(7) Uani 1 1 d . . . .
N3 N 0.2824(3) 0.5836(3) 0.6783(2) 0.0303(7) Uani 1 1 d . . . .
N4 N 0.4748(3) 0.6895(3) 0.6187(3) 0.0315(8) Uani 1 1 d . . . .
N5 N 0.2637(3) 0.7888(3) 0.6864(3) 0.0317(8) Uani 1 1 d . . . .
N6 N 0.4288(3) 0.7684(3) 0.7929(3) 0.0314(8) Uani 1 1 d . . . .
N7 N 1.0663(4) 0.1981(4) 0.6495(3) 0.0475(11) Uani 1 1 d . . . .
C1 C 0.1283(4) 0.6837(4) 0.8868(3) 0.0377(10) Uani 1 1 d . . . .
H1 H 0.1075 0.7354 0.8405 0.045 Uiso 1 1 calc R . . .
C2 C 0.0521(4) 0.6585(4) 0.9715(3) 0.0399(11) Uani 1 1 d . . . .
H2 H -0.0212 0.6913 0.9824 0.048 Uiso 1 1 calc R . . .
C3 C 0.0822(4) 0.5858(4) 1.0405(3) 0.0419(11) Uani 1 1 d . . . .
H3 H 0.0320 0.5696 1.1003 0.050 Uiso 1 1 calc R . . .
C4 C 0.1883(4) 0.5363(4) 1.0208(3) 0.0368(10) Uani 1 1 d . . . .
H4 H 0.2101 0.4841 1.0661 0.044 Uiso 1 1 calc R . . .
C5 C 0.2610(4) 0.5643(3) 0.9343(3) 0.0303(8) Uani 1 1 d . . . .
C6 C 0.3743(4) 0.5160(3) 0.9057(3) 0.0285(8) Uani 1 1 d . . . .
C7 C 0.4168(4) 0.4368(3) 0.9616(3) 0.0351(9) Uani 1 1 d . . . .
H7 H 0.3740 0.4108 1.0226 0.042 Uiso 1 1 calc R . . .
C8 C 0.5223(4) 0.3962(3) 0.9275(3) 0.0358(10) Uani 1 1 d . . . .
H8 H 0.5524 0.3415 0.9648 0.043 Uiso 1 1 calc R . . .
C9 C 0.5848(4) 0.4353(3) 0.8381(3) 0.0323(9) Uani 1 1 d . . . .
C10 C 0.5389(4) 0.5157(3) 0.7871(3) 0.0294(8) Uani 1 1 d . . . .
H10 H 0.5822 0.5441 0.7270 0.035 Uiso 1 1 calc R . . .
C11 C 0.6912(4) 0.3907(3) 0.7984(3) 0.0346(9) Uani 1 1 d . . . .
C12 C 0.7762(4) 0.3519(4) 0.7647(3) 0.0375(10) Uani 1 1 d . . . .
C13 C 0.8756(4) 0.3007(4) 0.7254(3) 0.0373(10) Uani 1 1 d . . . .
C14 C 0.9331(5) 0.2326(4) 0.7832(4) 0.0482(13) Uani 1 1 d . . . .
H14 H 0.9099 0.2206 0.8493 0.058 Uiso 1 1 calc R . . .
C15 C 1.0260(5) 0.1821(4) 0.7421(4) 0.0548(15) Uani 1 1 d . . . .
H15 H 1.0631 0.1335 0.7819 0.066 Uiso 1 1 calc R . . .
C16 C 1.0121(5) 0.2656(4) 0.5950(4) 0.0471(12) Uani 1 1 d . . . .
H16 H 1.0396 0.2782 0.5293 0.057 Uiso 1 1 calc R . . .
C17 C 0.9176(5) 0.3186(4) 0.6293(4) 0.0457(12) Uani 1 1 d . . . .
H17 H 0.8818 0.3664 0.5878 0.055 Uiso 1 1 calc R . . .
C18 C 0.1900(4) 0.5266(4) 0.7112(4) 0.0378(10) Uani 1 1 d . . . .
H18 H 0.1502 0.5213 0.7740 0.045 Uiso 1 1 calc R . . .
C19 C 0.1488(5) 0.4742(4) 0.6579(4) 0.0442(11) Uani 1 1 d . . . .
H19 H 0.0835 0.4334 0.6849 0.053 Uiso 1 1 calc R . . .
C20 C 0.2025(5) 0.4815(4) 0.5664(4) 0.0419(11) Uani 1 1 d . . . .
H20 H 0.1736 0.4474 0.5290 0.050 Uiso 1 1 calc R . . .
C21 C 0.3027(4) 0.5413(4) 0.5287(3) 0.0374(10) Uani 1 1 d . . . .
C22 C 0.3392(4) 0.5899(3) 0.5883(3) 0.0330(9) Uani 1 1 d . . . .
C23 C 0.4423(4) 0.6467(3) 0.5564(3) 0.0332(9) Uani 1 1 d . . . .
C24 C 0.5072(4) 0.6563(4) 0.4650(3) 0.0406(11) Uani 1 1 d . . . .
C25 C 0.4655(5) 0.6088(4) 0.4043(3) 0.0465(13) Uani 1 1 d . . . .
H25 H 0.5069 0.6158 0.3417 0.056 Uiso 1 1 calc R . . .
C26 C 0.3669(5) 0.5534(4) 0.4354(4) 0.0435(12) Uani 1 1 d . . . .
H26 H 0.3409 0.5225 0.3940 0.052 Uiso 1 1 calc R . . .
C27 C 0.6118(5) 0.7092(4) 0.4395(4) 0.0451(12) Uani 1 1 d . . . .
H27 H 0.6589 0.7168 0.3786 0.054 Uiso 1 1 calc R . . .
C28 C 0.6442(4) 0.7492(4) 0.5030(3) 0.0443(12) Uani 1 1 d . . . .
H28 H 0.7152 0.7847 0.4863 0.053 Uiso 1 1 calc R . . .
C29 C 0.5757(4) 0.7397(3) 0.5931(3) 0.0353(10) Uani 1 1 d . . . .
H29 H 0.6005 0.7689 0.6362 0.042 Uiso 1 1 calc R . . .
C30 C 0.1801(4) 0.7975(4) 0.6341(3) 0.0388(10) Uani 1 1 d . . . .
H30 H 0.1583 0.7439 0.6165 0.047 Uiso 1 1 calc R . . .
C31 C 0.1226(5) 0.8842(4) 0.6041(4) 0.0479(13) Uani 1 1 d . . . .
H31 H 0.0624 0.8879 0.5676 0.057 Uiso 1 1 calc R . . .
C32 C 0.1535(5) 0.9627(4) 0.6275(4) 0.0487(13) Uani 1 1 d . . . .
H32 H 0.1156 1.0212 0.6070 0.058 Uiso 1 1 calc R . . .
C33 C 0.2410(4) 0.9558(4) 0.6817(4) 0.0403(11) Uani 1 1 d . . . .
C34 C 0.2933(4) 0.8670(3) 0.7104(3) 0.0340(9) Uani 1 1 d . . . .
C35 C 0.3822(4) 0.8559(3) 0.7673(3) 0.0347(9) Uani 1 1 d . . . .
C36 C 0.4187(5) 0.9336(4) 0.7942(4) 0.0460(12) Uani 1 1 d . . . .
C37 C 0.3644(6) 1.0222(4) 0.7652(5) 0.0549(14) Uani 1 1 d . . . .
H37 H 0.3875 1.0747 0.7839 0.066 Uiso 1 1 calc R . . .
C38 C 0.2800(5) 1.0331(4) 0.7110(4) 0.0471(12) Uani 1 1 d . . . .
H38 H 0.2457 1.0935 0.6920 0.057 Uiso 1 1 calc R . . .
C39 C 0.5092(6) 0.9171(5) 0.8500(5) 0.0581(15) Uani 1 1 d . . . .
H39 H 0.5370 0.9669 0.8702 0.070 Uiso 1 1 calc R . . .
C40 C 0.5554(5) 0.8286(4) 0.8740(4) 0.0486(13) Uani 1 1 d . . . .
H40 H 0.6149 0.8167 0.9118 0.058 Uiso 1 1 calc R . . .
C41 C 0.5155(4) 0.7561(4) 0.8432(3) 0.0368(10) Uani 1 1 d . . . .
H41 H 0.5511 0.6957 0.8584 0.044 Uiso 1 1 calc R . . .
P1 P 0.26002(13) 0.26145(12) 0.87224(10) 0.0487(4) Uani 1 1 d . U . .
F1 F 0.1758(5) 0.1768(4) 0.9260(3) 0.0909(15) Uani 1 1 d . U . .
F2 F 0.3383(4) 0.3517(3) 0.8148(3) 0.0700(11) Uani 1 1 d . U . .
F3 F 0.1449(4) 0.3212(3) 0.8491(3) 0.0747(11) Uani 1 1 d . U . .
F4 F 0.3767(5) 0.2049(5) 0.8938(4) 0.1073(18) Uani 1 1 d . U . .
F5 F 0.2481(4) 0.2925(4) 0.9685(3) 0.0805(14) Uani 1 1 d . U A 1
F6 F 0.2729(4) 0.2270(3) 0.7780(3) 0.0620(9) Uani 1 1 d . U . .
P2 P 0.86638(12) 0.65119(11) 0.70504(10) 0.0453(3) Uani 1 1 d . . . .
F7 F 0.9081(3) 0.5519(3) 0.7599(2) 0.0600(9) Uani 1 1 d . . . .
F8 F 0.8253(4) 0.7507(3) 0.6485(3) 0.0723(11) Uani 1 1 d . . . .
F9 F 0.9346(4) 0.7024(3) 0.7614(3) 0.0702(11) Uani 1 1 d . . . .
F10 F 0.7968(3) 0.6013(3) 0.6469(2) 0.0553(8) Uani 1 1 d . . . .
F11 F 0.7481(3) 0.6460(3) 0.7839(3) 0.0605(9) Uani 1 1 d . . . .
F12 F 0.9840(3) 0.6541(3) 0.6260(2) 0.0620(10) Uani 1 1 d . . . .

loop_
_atom_site_aniso_label
_atom_site_aniso_U_11
_atom_site_aniso_U_22
_atom_site_aniso_U_33
_atom_site_aniso_U_23
_atom_site_aniso_U_13
_atom_site_aniso_U_12
Ru1 0.02140(18) 0.0350(2) 0.02250(18) -0.00724(12) 0.00084(11) 0.00593(12)
N1 0.0217(15) 0.041(2) 0.0249(16) -0.0120(15) -0.0020(13) 0.0030(14)
N2 0.0239(16) 0.0321(18) 0.0256(16) -0.0091(14) -0.0025(13) 0.0026(13)
N3 0.0254(16) 0.040(2) 0.0249(16) -0.0099(15) -0.0028(13) 0.0069(14)
N4 0.0263(17) 0.038(2) 0.0264(17) -0.0060(14) 0.0006(13) 0.0077(14)
N5 0.0219(16) 0.042(2) 0.0281(17) -0.0084(15) 0.0000(13) 0.0084(14)
N6 0.0253(17) 0.037(2) 0.0306(18) -0.0087(15) -0.0022(14) 0.0043(14)
N7 0.037(2) 0.058(3) 0.044(2) -0.014(2) -0.0019(18) 0.016(2)
C1 0.027(2) 0.048(3) 0.034(2) -0.009(2) -0.0001(17) 0.0117(19)
C2 0.028(2) 0.053(3) 0.035(2) -0.012(2) 0.0015(18) 0.0074(19)
C3 0.029(2) 0.059(3) 0.030(2) -0.008(2) 0.0085(17) 0.006(2)
C4 0.028(2) 0.050(3) 0.027(2) -0.0057(19) 0.0031(16) 0.0008(19)
C5 0.0263(19) 0.038(2) 0.0252(19) -0.0091(17) -0.0009(15) 0.0010(16)
C6 0.0247(19) 0.034(2) 0.0261(19) -0.0092(16) -0.0013(15) 0.0012(16)
C7 0.035(2) 0.041(2) 0.0258(19) -0.0063(18) -0.0003(17) 0.0044(18)
C8 0.037(2) 0.037(2) 0.030(2) -0.0037(18) -0.0049(18) 0.0063(18)
C9 0.028(2) 0.037(2) 0.033(2) -0.0110(18) -0.0055(16) 0.0059(17)
C10 0.0243(18) 0.036(2) 0.0272(19) -0.0091(17) -0.0018(15) 0.0036(16)
C11 0.031(2) 0.037(2) 0.034(2) -0.0066(18) -0.0067(17) 0.0068(18)
C12 0.029(2) 0.047(3) 0.037(2) -0.010(2) -0.0045(18) 0.0027(19)
C13 0.027(2) 0.046(3) 0.039(2) -0.014(2) -0.0008(18) 0.0050(18)
C14 0.042(3) 0.055(3) 0.042(3) -0.008(2) -0.004(2) 0.019(2)
C15 0.045(3) 0.055(3) 0.052(3) -0.003(3) 0.001(2) 0.026(3)
C16 0.040(3) 0.060(3) 0.036(2) -0.008(2) 0.000(2) 0.013(2)
C17 0.038(3) 0.058(3) 0.038(3) -0.009(2) -0.006(2) 0.015(2)
C18 0.030(2) 0.046(3) 0.037(2) -0.014(2) -0.0023(18) 0.0014(19)
C19 0.035(2) 0.056(3) 0.046(3) -0.020(2) -0.008(2) 0.001(2)
C20 0.039(2) 0.053(3) 0.041(3) -0.022(2) -0.013(2) 0.008(2)
C21 0.035(2) 0.049(3) 0.031(2) -0.015(2) -0.0070(18) 0.0109(19)
C22 0.0254(19) 0.042(2) 0.029(2) -0.0094(18) -0.0026(16) 0.0122(17)
C23 0.0248(19) 0.046(3) 0.0250(19) -0.0072(18) -0.0001(15) 0.0106(17)
C24 0.035(2) 0.054(3) 0.029(2) -0.010(2) -0.0001(18) 0.013(2)
C25 0.048(3) 0.066(3) 0.027(2) -0.019(2) -0.003(2) 0.013(2)
C26 0.045(3) 0.057(3) 0.034(2) -0.020(2) -0.013(2) 0.014(2)
C27 0.041(3) 0.054(3) 0.031(2) -0.003(2) 0.0044(19) 0.009(2)
C28 0.026(2) 0.062(3) 0.033(2) 0.000(2) 0.0063(18) 0.005(2)
C29 0.027(2) 0.043(2) 0.030(2) -0.0045(18) 0.0032(16) 0.0024(18)
C30 0.028(2) 0.046(3) 0.037(2) -0.004(2) -0.0026(18) 0.0083(19)
C31 0.037(3) 0.058(3) 0.043(3) -0.003(2) -0.009(2) 0.013(2)
C32 0.040(3) 0.049(3) 0.048(3) -0.001(2) -0.002(2) 0.015(2)
C33 0.034(2) 0.039(2) 0.039(2) -0.0031(19) 0.0026(19) 0.0134(19)
C34 0.029(2) 0.034(2) 0.035(2) -0.0068(18) 0.0021(17) 0.0069(17)
C35 0.032(2) 0.036(2) 0.033(2) -0.0090(18) 0.0014(17) 0.0075(17)
C36 0.042(3) 0.043(3) 0.055(3) -0.016(2) -0.008(2) 0.005(2)
C37 0.053(3) 0.041(3) 0.073(4) -0.023(3) -0.008(3) 0.010(2)
C38 0.042(3) 0.040(3) 0.054(3) -0.011(2) 0.000(2) 0.010(2)
C39 0.063(4) 0.051(3) 0.072(4) -0.032(3) -0.018(3) 0.007(3)
C40 0.054(3) 0.050(3) 0.050(3) -0.018(2) -0.022(3) 0.007(2)
C41 0.034(2) 0.039(2) 0.038(2) -0.0122(19) -0.0070(18) 0.0065(18)
P1 0.0438(7) 0.0615(9) 0.0402(7) -0.0210(6) 0.0060(6) -0.0030(6)
F1 0.118(4) 0.093(3) 0.054(2) -0.003(2) -0.002(2) -0.049(3)
F2 0.065(2) 0.090(3) 0.054(2) -0.0213(19) 0.0054(17) -0.022(2)
F3 0.058(2) 0.090(3) 0.075(3) -0.030(2) -0.0013(19) 0.010(2)
F4 0.089(3) 0.144(5) 0.086(3) -0.029(3) -0.021(3) 0.047(3)
F5 0.061(2) 0.135(4) 0.056(2) -0.051(2) 0.0087(17) -0.032(2)
F6 0.076(2) 0.060(2) 0.0499(19) -0.0251(16) 0.0050(17) -0.0026(18)
P2 0.0299(6) 0.0586(9) 0.0440(7) -0.0041(6) -0.0083(5) -0.0015(6)
F7 0.0447(18) 0.077(2) 0.0431(17) 0.0064(16) -0.0009(14) 0.0146(16)
F8 0.068(2) 0.060(2) 0.091(3) -0.003(2) -0.040(2) -0.0001(19)
F9 0.052(2) 0.098(3) 0.066(2) -0.019(2) -0.0211(18) -0.014(2)
F10 0.0484(18) 0.067(2) 0.0524(19) -0.0153(17) -0.0106(15) -0.0068(16)
F11 0.0357(16) 0.079(3) 0.066(2) -0.0247(19) 0.0022(15) 0.0038(16)
F12 0.0404(17) 0.091(3) 0.0431(17) 0.0054(18) -0.0031(14) -0.0104(17)

loop_
_atom_type_symbol
_atom_type_description
_atom_type_scat_dispersion_real
_atom_type_scat_dispersion_imag
_atom_type_scat_source
C C 0.0033 0.0016 'International Tables Vol C Tables 4.2.6.8 and 6.1.1.4'
H H 0.0000 0.0000 'International Tables Vol C Tables 4.2.6.8 and 6.1.1.4'
F F 0.0171 0.0103 'International Tables Vol C Tables 4.2.6.8 and 6.1.1.4'
N N 0.0061 0.0033 'International Tables Vol C Tables 4.2.6.8 and 6.1.1.4'
P P 0.1023 0.0942 'International Tables Vol C Tables 4.2.6.8 and 6.1.1.4'
Ru Ru -1.2594 0.8363 'International Tables Vol C Tables 4.2.6.8 and 6.1.1.4'

loop_
_geom_angle_atom_site_label_1
_geom_angle_atom_site_label_2
_geom_angle_atom_site_label_3
_geom_angle
N1 Ru1 N3 95.61(14)
N1 Ru1 N4 174.45(15)
N1 Ru1 N5 94.85(15)
N1 Ru1 N6 90.14(15)
N2 Ru1 N1 78.76(14)
N2 Ru1 N3 90.30(14)
N2 Ru1 N4 98.29(14)
N2 Ru1 N5 172.29(13)
N2 Ru1 N6 95.56(14)
N3 Ru1 N4 79.64(15)
N5 Ru1 N3 94.65(15)
N5 Ru1 N4 88.43(14)
N6 Ru1 N3 172.49(14)
N6 Ru1 N4 94.84(15)
N6 Ru1 N5 80.02(15)
C1 N1 Ru1 125.3(3)
C1 N1 C5 118.6(4)
C5 N1 Ru1 116.1(3)
C6 N2 Ru1 115.5(3)
C10 N2 Ru1 125.6(3)
C10 N2 C6 118.7(4)
C18 N3 Ru1 129.1(3)
C18 N3 C22 117.9(4)
C22 N3 Ru1 113.1(3)
C23 N4 Ru1 113.1(3)
C29 N4 Ru1 128.2(3)
C29 N4 C23 118.7(4)
C30 N5 Ru1 129.2(4)
C30 N5 C34 117.7(4)
C34 N5 Ru1 113.0(3)
C35 N6 Ru1 113.1(3)
C41 N6 Ru1 128.2(3)
C41 N6 C35 118.6(4)
C16 N7 C15 117.1(4)
N1 C1 H1 119.1
N1 C1 C2 121.8(4)
C2 C1 H1 119.1
C1 C2 H2 120.0
C3 C2 C1 120.1(4)
C3 C2 H2 120.0
C2 C3 H3 120.8
C2 C3 C4 118.5(4)
C4 C3 H3 120.8
C3 C4 H4 120.5
C5 C4 C3 119.0(5)
C5 C4 H4 120.5
N1 C5 C4 122.0(4)
N1 C5 C6 114.6(4)
C4 C5 C6 123.4(4)
N2 C6 C5 115.0(4)
N2 C6 C7 121.4(4)
C7 C6 C5 123.6(4)
C6 C7 H7 120.5
C8 C7 C6 119.0(4)
C8 C7 H7 120.5
C7 C8 H8 120.0
C7 C8 C9 120.0(4)
C9 C8 H8 120.0
C8 C9 C11 121.1(4)
C10 C9 C8 117.9(4)
C10 C9 C11 120.9(4)
N2 C10 C9 122.9(4)
N2 C10 H10 118.6
C9 C10 H10 118.6
C12 C11 C9 177.5(5)
C11 C12 C13 177.2(6)
C14 C13 C12 120.1(5)
C14 C13 C17 118.3(4)
C17 C13 C12 121.5(5)
C13 C14 H14 120.9
C13 C14 C15 118.3(5)
C15 C14 H14 120.9
N7 C15 C14 123.8(5)
N7 C15 H15 118.1
C14 C15 H15 118.1
N7 C16 H16 118.3
N7 C16 C17 123.3(5)
C17 C16 H16 118.3
C13 C17 H17 120.4
C16 C17 C13 119.1(5)
C16 C17 H17 120.4
N3 C18 H18 118.5
N3 C18 C19 123.0(5)
C19 C18 H18 118.5
C18 C19 H19 119.9
C20 C19 C18 120.1(5)
C20 C19 H19 119.9
C19 C20 H20 120.7
C19 C20 C21 118.6(5)
C21 C20 H20 120.7
C22 C21 C20 117.2(4)
C22 C21 C26 119.0(5)
C26 C21 C20 123.7(5)
N3 C22 C21 123.1(4)
N3 C22 C23 117.0(4)
C21 C22 C23 119.9(4)
N4 C23 C22 116.8(4)
N4 C23 C24 122.4(4)
C24 C23 C22 120.8(5)
C23 C24 C25 118.3(5)
C27 C24 C23 117.9(5)
C27 C24 C25 123.8(5)
C24 C25 H25 119.5
C26 C25 C24 120.9(5)
C26 C25 H25 119.5
C21 C26 H26 119.5
C25 C26 C21 121.0(5)
C25 C26 H26 119.5
C24 C27 H27 120.6
C28 C27 C24 118.8(5)
C28 C27 H27 120.6
C27 C28 H28 119.2
C27 C28 C29 121.7(5)
C29 C28 H28 119.2
N4 C29 C28 120.4(5)
N4 C29 H29 119.8
C28 C29 H29 119.8
N5 C30 H30 119.0
N5 C30 C31 122.0(5)
C31 C30 H30 119.0
C30 C31 H31 119.9
C32 C31 C30 120.1(5)
C32 C31 H31 119.9
C31 C32 H32 120.4
C31 C32 C33 119.2(5)
C33 C32 H32 120.4
C32 C33 C34 117.7(5)
C32 C33 C38 124.0(5)
C34 C33 C38 118.3(5)
N5 C34 C33 123.3(4)
N5 C34 C35 116.8(4)
C33 C34 C35 119.9(4)
N6 C35 C34 117.0(4)
N6 C35 C36 122.7(5)
C36 C35 C34 120.3(4)
C35 C36 C37 119.0(5)
C35 C36 C39 116.9(5)
C37 C36 C39 124.1(5)
C36 C37 H37 119.5
C38 C37 C36 121.0(6)
C38 C37 H37 119.5
C33 C38 H38 119.2
C37 C38 C33 121.6(5)
C37 C38 H38 119.2
C36 C39 H39 120.4
C40 C39 C36 119.2(5)
C40 C39 H39 120.4
C39 C40 H40 119.9
C39 C40 C41 120.1(5)
C41 C40 H40 119.9
N6 C41 C40 122.3(5)
N6 C41 H41 118.9
C40 C41 H41 118.9
F1 P1 F2 176.1(3)
F1 P1 F3 88.2(3)
F1 P1 F5 88.3(2)
F1 P1 F6 90.4(2)
F3 P1 F2 87.9(3)
F3 P1 F5 91.2(3)
F3 P1 F6 90.2(2)
F4 P1 F1 93.5(4)
F4 P1 F2 90.4(3)
F4 P1 F3 178.2(3)
F4 P1 F5 88.8(3)
F4 P1 F6 89.9(3)
F5 P1 F2 92.3(2)
F6 P1 F2 89.0(2)
F6 P1 F5 178.1(3)
F7 P2 F8 179.2(3)
F7 P2 F10 90.5(2)
F7 P2 F11 89.7(2)
F7 P2 F12 89.5(2)
F8 P2 F10 89.1(2)
F8 P2 F11 91.0(2)
F8 P2 F12 89.8(2)
F9 P2 F7 90.6(2)
F9 P2 F8 89.8(2)
F9 P2 F10 178.9(2)
F9 P2 F11 90.5(2)
F9 P2 F12 90.5(2)
F10 P2 F11 89.6(2)
F10 P2 F12 89.4(2)
F12 P2 F11 178.7(2)

loop_
_geom_bond_atom_site_label_1
_geom_bond_atom_site_label_2
_geom_bond_distance
Ru1 N1 2.067(4)
Ru1 N2 2.065(4)
Ru1 N3 2.069(4)
Ru1 N4 2.075(4)
Ru1 N5 2.069(4)
Ru1 N6 2.068(4)
N1 C1 1.348(5)
N1 C5 1.354(6)
N2 C6 1.364(5)
N2 C10 1.340(5)
N3 C18 1.330(6)
N3 C22 1.364(5)
N4 C23 1.361(6)
N4 C29 1.348(6)
N5 C30 1.330(6)
N5 C34 1.365(6)
N6 C35 1.359(6)
N6 C41 1.337(6)
N7 C15 1.343(7)
N7 C16 1.330(7)
C1 H1 0.9500
C1 C2 1.376(6)
C2 H2 0.9500
C2 C3 1.376(7)
C3 H3 0.9500
C3 C4 1.398(6)
C4 H4 0.9500
C4 C5 1.381(6)
C5 C6 1.481(6)
C6 C7 1.384(6)
C7 H7 0.9500
C7 C8 1.378(6)
C8 H8 0.9500
C8 C9 1.394(6)
C9 C10 1.381(6)
C9 C11 1.442(6)
C10 H10 0.9500
C11 C12 1.188(7)
C12 C13 1.437(6)
C13 C14 1.382(7)
C13 C17 1.393(7)
C14 H14 0.9500
C14 C15 1.392(7)
C15 H15 0.9500
C16 H16 0.9500
C16 C17 1.386(7)
C17 H17 0.9500
C18 H18 0.9500
C18 C19 1.393(7)
C19 H19 0.9500
C19 C20 1.371(7)
C20 H20 0.9500
C20 C21 1.427(8)
C21 C22 1.404(7)
C21 C26 1.424(7)
C22 C23 1.422(7)
C23 C24 1.406(6)
C24 C25 1.434(8)
C24 C27 1.405(8)
C25 H25 0.9500
C25 C26 1.370(8)
C26 H26 0.9500
C27 H27 0.9500
C27 C28 1.350(8)
C28 H28 0.9500
C28 C29 1.403(6)
C29 H29 0.9500
C30 H30 0.9500
C30 C31 1.414(7)
C31 H31 0.9500
C31 C32 1.370(9)
C32 H32 0.9500
C32 C33 1.391(8)
C33 C34 1.409(6)
C33 C38 1.436(8)
C34 C35 1.427(7)
C35 C36 1.409(7)
C36 C37 1.418(8)
C36 C39 1.427(9)
C37 H37 0.9500
C37 C38 1.356(9)
C38 H38 0.9500
C39 H39 0.9500
C39 C40 1.366(8)
C40 H40 0.9500
C40 C41 1.392(7)
C41 H41 0.9500
P1 F1 1.577(5)
P1 F2 1.611(4)
P1 F3 1.588(5)
P1 F4 1.576(5)
P1 F5 1.596(4)
P1 F6 1.591(4)
P2 F7 1.589(4)
P2 F8 1.598(4)
P2 F9 1.587(4)
P2 F10 1.606(4)
P2 F11 1.608(4)
P2 F12 1.608(4)

loop_
_geom_torsion_atom_site_label_1
_geom_torsion_atom_site_label_2
_geom_torsion_atom_site_label_3
_geom_torsion_atom_site_label_4
_geom_torsion
Ru1 N1 C1 C2 -178.9(4)
Ru1 N1 C5 C4 178.7(4)
Ru1 N1 C5 C6 -3.3(5)
Ru1 N2 C6 C5 -2.6(5)
Ru1 N2 C6 C7 177.4(3)
Ru1 N2 C10 C9 -175.3(3)
Ru1 N3 C18 C19 178.0(4)
Ru1 N3 C22 C21 -176.9(3)
Ru1 N3 C22 C23 5.1(5)
Ru1 N4 C23 C22 -5.2(5)
Ru1 N4 C23 C24 175.7(4)
Ru1 N4 C29 C28 -176.8(3)
Ru1 N5 C30 C31 176.6(4)
Ru1 N5 C34 C33 -178.2(3)
Ru1 N5 C34 C35 2.0(5)
Ru1 N6 C35 C34 -1.4(5)
Ru1 N6 C35 C36 179.0(4)
Ru1 N6 C41 C40 -178.1(4)
N1 C1 C2 C3 2.0(8)
N1 C5 C6 N2 3.9(6)
N1 C5 C6 C7 -176.2(4)
N2 C6 C7 C8 -1.4(7)
N3 C18 C19 C20 -1.3(8)
N3 C22 C23 N4 0.1(6)
N3 C22 C23 C24 179.3(4)
N4 C23 C24 C25 -179.8(4)
N4 C23 C24 C27 2.6(7)
N5 C30 C31 C32 0.9(8)
N5 C34 C35 N6 -0.4(6)
N5 C34 C35 C36 179.2(4)
N6 C35 C36 C37 -179.3(5)
N6 C35 C36 C39 0.5(8)
N7 C16 C17 C13 -0.3(10)
C1 N1 C5 C4 0.4(7)
C1 N1 C5 C6 178.4(4)
C1 C2 C3 C4 -2.8(8)
C2 C3 C4 C5 2.5(8)
C3 C4 C5 N1 -1.3(7)
C3 C4 C5 C6 -179.1(5)
C4 C5 C6 N2 -178.1(4)
C4 C5 C6 C7 1.8(7)
C5 N1 C1 C2 -0.8(7)
C5 C6 C7 C8 178.7(4)
C6 N2 C10 C9 1.3(6)
C6 C7 C8 C9 0.5(7)
C7 C8 C9 C10 1.2(7)
C7 C8 C9 C11 -175.9(5)
C8 C9 C10 N2 -2.1(7)
C10 N2 C6 C5 -179.5(4)
C10 N2 C6 C7 0.5(6)
C11 C9 C10 N2 175.0(4)
C12 C13 C14 C15 177.5(6)
C12 C13 C17 C16 -178.6(5)
C13 C14 C15 N7 2.7(10)
C14 C13 C17 C16 2.2(9)
C15 N7 C16 C17 -0.4(9)
C16 N7 C15 C14 -0.9(10)
C17 C13 C14 C15 -3.2(9)
C18 N3 C22 C21 1.9(6)
C18 N3 C22 C23 -176.2(4)
C18 C19 C20 C21 1.8(8)
C19 C20 C21 C22 -0.6(7)
C19 C20 C21 C26 178.9(5)
C20 C21 C22 N3 -1.3(7)
C20 C21 C22 C23 176.7(4)
C20 C21 C26 C25 -177.2(5)
C21 C22 C23 N4 -178.0(4)
C21 C22 C23 C24 1.1(7)
C22 N3 C18 C19 -0.5(7)
C22 C21 C26 C25 2.3(7)
C22 C23 C24 C25 1.1(7)
C22 C23 C24 C27 -176.5(4)
C23 N4 C29 C28 1.4(7)
C23 C24 C25 C26 -1.8(8)
C23 C24 C27 C28 -0.9(7)
C24 C25 C26 C21 0.1(8)
C24 C27 C28 C29 -0.5(8)
C25 C24 C27 C28 -178.4(5)
C26 C21 C22 N3 179.2(4)
C26 C21 C22 C23 -2.8(7)
C27 C24 C25 C26 175.8(5)
C27 C28 C29 N4 0.3(8)
C29 N4 C23 C22 176.3(4)
C29 N4 C23 C24 -2.8(6)
C30 N5 C34 C33 -0.9(6)
C30 N5 C34 C35 179.3(4)
C30 C31 C32 C33 -0.6(8)
C31 C32 C33 C34 -0.4(7)
C31 C32 C33 C38 -179.6(5)
C32 C33 C34 N5 1.2(7)
C32 C33 C34 C35 -179.0(4)
C32 C33 C38 C37 178.9(6)
C33 C34 C35 N6 179.8(4)
C33 C34 C35 C36 -0.6(7)
C34 N5 C30 C31 -0.2(7)
C34 C33 C38 C37 -0.2(8)
C34 C35 C36 C37 1.1(8)
C34 C35 C36 C39 -179.1(5)
C35 N6 C41 C40 3.3(7)
C35 C36 C37 C38 -1.1(9)
C35 C36 C39 C40 0.2(9)
C36 C37 C38 C33 0.7(9)
C36 C39 C40 C41 0.9(10)
C37 C36 C39 C40 180.0(6)
C38 C33 C34 N5 -179.6(4)
C38 C33 C34 C35 0.2(7)
C39 C36 C37 C38 179.1(6)
C39 C40 C41 N6 -2.7(9)
C41 N6 C35 C34 177.4(4)
C41 N6 C35 C36 -2.2(7)

loop_
_smtbx_masks_void_nr
_smtbx_masks_void_average_x
_smtbx_masks_void_average_y
_smtbx_masks_void_average_z
_smtbx_masks_void_volume
_smtbx_masks_void_count_electrons
1 -0.349 0.000 -0.697 638.2 188.9
